data_7013918
loop_
_publ_author_name
'Maspoch, D.'
'Ruiz-Molina, D'
'Wurst, K.'
'Vidal-Gancedo, J'
'Rovira, C.'
'Veciana, J.'

_publ_section_title
;
 Synthesis, structural and magnetic properties of a series of
 copper(II) complexes containing a monocarboxylated
 perchlorotriphenylmethyl radical as a coordinating open-shell ligand.
;
_journal_issue 7
_journal_name_full 'Dalton transactions (Cambridge, England : 2003)'
_journal_page_first 1073
_journal_page_last 1082
_journal_paper_doi 10.1039/b316458f
_journal_year 2004
_chemical_formula_moiety 'C40 H36 Au2 N12, 2 (H2 O), 2(Br)'
_chemical_formula_sum 'C40 H40 Au2 Br2 N12 O2'
_chemical_formula_weight 1274.58
_space_group_IT_number 2
_symmetry_cell_setting triclinic
_symmetry_space_group_name_Hall '-P 1'
_symmetry_space_group_name_H-M 'P -1'
_audit_creation_date 03-03-13
_audit_creation_method Xtal3.6
_cell_angle_alpha 97.120(3)
_cell_angle_beta 102.365(3)
_cell_angle_gamma 97.137(3)
_cell_formula_units_Z 1
_cell_length_a 8.5150(10)
_cell_length_b 11.008(2)
_cell_length_c 11.847(2)
_cell_measurement_reflns_used 5352
_cell_measurement_temperature 150
_cell_measurement_theta_max 33.42
_cell_measurement_theta_min 2.39
_cell_volume 1063.2(3)
_computing_cell_refinement 'Siemens SAINT (Siemens, 1995)'
_computing_data_collection 'Siemens SMART (Siemens, 1995)'
_computing_data_reduction 'xtal ADDREF SORTRF'
_computing_molecular_graphics xtal
_computing_publication_material 'xtal BONDLA CIFIO'
_computing_structure_refinement 'xtal CRYLSQ'
_computing_structure_solution xtal
_diffrn_ambient_temperature 150(2)
_diffrn_measured_fraction_theta_full 1.0
_diffrn_measured_fraction_theta_max 1.0
_diffrn_measurement_device_type
;
Bruker SMART CCD diffractometer
;
_diffrn_measurement_method '\w scans'
_diffrn_radiation_detector 'CCD area detector'
_diffrn_radiation_monochromator graphite
_diffrn_radiation_source 'sealed tube'
_diffrn_radiation_type 'Mo K\a'
_diffrn_radiation_wavelength .71073
_diffrn_reflns_av_R_equivalents .051
_diffrn_reflns_av_sigmaI/netI .05
_diffrn_reflns_limit_h_max 10
_diffrn_reflns_limit_h_min -11
_diffrn_reflns_limit_k_max 14
_diffrn_reflns_limit_k_min -14
_diffrn_reflns_limit_l_max 15
_diffrn_reflns_limit_l_min -15
_diffrn_reflns_number 18577
_diffrn_reflns_theta_full 27.5
_diffrn_reflns_theta_max 27.51
_diffrn_reflns_theta_min 1.89
_diffrn_standards_decay_% 0
_diffrn_standards_number 0
_exptl_absorpt_coefficient_mu 8.821
_exptl_absorpt_correction_T_max 1
_exptl_absorpt_correction_T_min .65
_exptl_absorpt_correction_type multi-scan
_exptl_absorpt_process_details
;
SADABS; Sheldrick, 1996
;
_exptl_crystal_colour colourless
_exptl_crystal_density_diffrn 1.991
_exptl_crystal_density_method 'not measured'
_exptl_crystal_description prism
_exptl_crystal_F_000 608
_exptl_crystal_size_max .17
_exptl_crystal_size_mid .12
_exptl_crystal_size_min .1
_refine_diff_density_max 1.521
_refine_diff_density_min -1.561
_refine_ls_extinction_method none
_refine_ls_goodness_of_fit_all .995
_refine_ls_goodness_of_fit_ref 1.033
_refine_ls_hydrogen_treatment noref
_refine_ls_matrix_type full
_refine_ls_number_constraints 0
_refine_ls_number_parameters 262
_refine_ls_number_reflns 4219
_refine_ls_number_restraints 0
_refine_ls_R_factor_all .039
_refine_ls_R_factor_gt .032
_refine_ls_shift/su_max .005
_refine_ls_shift/su_mean .0002
_refine_ls_structure_factor_coef F
_refine_ls_weighting_scheme calc
_refine_ls_wR_factor_all .042
_refine_ls_wR_factor_ref .04
_reflns_d_resolution_high .769
_reflns_d_resolution_low 10.767
_reflns_Friedel_coverage 0
_reflns_limit_h_max 11
_reflns_limit_h_min 0
_reflns_limit_k_max 14
_reflns_limit_k_min -14
_reflns_limit_l_max 14
_reflns_limit_l_min -15
_reflns_number_gt 4219
_reflns_number_total 4846
_reflns_threshold_expression 'F    > 4.00 sig(F   )'
_cod_data_source_file b316458f.txt
_cod_data_source_block pch1b
_cod_original_sg_symbol_Hall -p_1
_cod_original_sg_symbol_H-M P_-1
_cod_database_code 7013918

loop_
_symmetry_equiv_pos_as_xyz
+x,+y,+z
-x,-y,-z

loop_
_atom_site_label
_atom_site_fract_x
_atom_site_fract_y
_atom_site_fract_z
_atom_site_U_iso_or_equiv
_atom_site_adp_type
_atom_site_calc_flag
_atom_site_calc_attached_atom
_atom_site_occupancy
_atom_site_disorder_assembly
_atom_site_disorder_group
Au .81079(2) .53196(2) .547960(17) .02027(10) Uani ? ? 1.00000 ? ?
Br .07973(7) -.04197(6) .77867(5) .0322(3) Uani ? ? 1.00000 ? ?
C11 .6600(7) .1979(5) .5361(5) .024(2) Uani ? ? 1.00000 ? ?
N12 .5199(6) .2091(4) .5711(4) .0225(19) Uani ? ? 1.00000 ? ?
C13 .3769(7) .1669(5) .4907(5) .022(2) Uani ? ? 1.00000 ? ?
C14 .3690(7) .1138(6) .3758(5) .029(2) Uani ? ? 1.00000 ? ?
C15 .5153(8) .1007(6) .3404(5) .030(3) Uani ? ? 1.00000 ? ?
C16 .6627(8) .1451(6) .4227(5) .031(3) Uani ? ? 1.00000 ? ?
C1 .8198(7) .2388(5) .6263(5) .028(2) Uani ? ? 1.00000 ? ?
N21 .8169(5) .3416(4) .7166(4) .0224(19) Uani ? ? 1.00000 ? ?
C22 .8260(6) .4643(5) .7010(5) .022(2) Uani ? ? 1.00000 ? ?
N23 .8301(6) .5278(4) .8090(4) .0236(19) Uani ? ? 1.00000 ? ?
C24 .8200(7) .4455(6) .8893(5) .029(3) Uani ? ? 1.00000 ? ?
C25 .8122(8) .3289(6) .8319(5) .030(3) Uani ? ? 1.00000 ? ?
C2 .8393(7) .6626(5) .8369(5) .027(2) Uani ? ? 1.00000 ? ?
C31 .4049(7) .6682(5) .8244(5) .023(2) Uani ? ? 1.00000 ? ?
N32 .5429(6) .6368(4) .8000(4) .0227(19) Uani ? ? 1.00000 ? ?
C33 .6866(6) .6983(5) .8692(4) .020(2) Uani ? ? 1.00000 ? ?
C34 .6954(7) .7906(5) .9636(5) .028(2) Uani ? ? 1.00000 ? ?
C35 .5520(8) .8233(5) .9867(5) .031(3) Uani ? ? 1.00000 ? ?
C36 .4022(8) .7599(5) .9158(5) .028(2) Uani ? ? 1.00000 ? ?
C3 .2475(7) .6005(5) .7422(5) .027(2) Uani ? ? 1.00000 ? ?
N41 .2505(5) .4658(4) .7162(4) .0213(18) Uani ? ? 1.00000 ? ?
C42 .2225(6) .4000(5) .6066(4) .020(2) Uani ? ? 1.00000 ? ?
N43 .2359(5) .2820(4) .6244(4) .0213(18) Uani ? ? 1.00000 ? ?
C44 .2702(7) .2722(6) .7432(5) .027(2) Uani ? ? 1.00000 ? ?
C45 .2798(7) .3877(6) .7999(5) .028(2) Uani ? ? 1.00000 ? ?
C4 .2197(7) .1761(5) .5304(5) .024(2) Uani ? ? 1.00000 ? ?
O01 .8386(7) .0836(5) .9375(4) .051(3) Uani ? ? 1.00000 ? ?
H14 .26505 .08731 .32164 .03700 Uiso ? ? 1.00000 ? ?
H15 .51509 .06227 .26218 .04200 Uiso ? ? 1.00000 ? ?
H16 .76529 .13980 .40156 .04000 Uiso ? ? 1.00000 ? ?
H1a .90353 .26325 .58752 .03800 Uiso ? ? 1.00000 ? ?
H1b .84857 .16970 .66449 .03800 Uiso ? ? 1.00000 ? ?
H24 .81883 .46817 .97066 .03800 Uiso ? ? 1.00000 ? ?
H25 .80593 .25309 .86336 .03800 Uiso ? ? 1.00000 ? ?
H2a .85678 .69960 .77144 .03500 Uiso ? ? 1.00000 ? ?
H2b .93066 .69307 .90172 .03500 Uiso ? ? 1.00000 ? ?
H34 .79902 .83111 1.01085 .03500 Uiso ? ? 1.00000 ? ?
H35 .55389 .88701 1.04986 .04000 Uiso ? ? 1.00000 ? ?
H36 .29927 .77975 .92995 .03600 Uiso ? ? 1.00000 ? ?
H3a .22973 .63426 .67064 .03500 Uiso ? ? 1.00000 ? ?
H3b .15800 .61293 .77769 .03500 Uiso ? ? 1.00000 ? ?
H44 .28428 .19869 .77678 .03500 Uiso ? ? 1.00000 ? ?
H45 .30391 .41255 .88363 .03500 Uiso ? ? 1.00000 ? ?
H4a .18634 .10121 .55845 .03300 Uiso ? ? 1.00000 ? ?
H4b .13594 .18486 .46493 .03300 Uiso ? ? 1.00000 ? ?
H01a .88781 .03102 .89362 .07600 Uiso ? ? 1.00000 ? ?
H01b .88159 .08525 1.01641 .07600 Uiso ? ? 1.00000 ? ?

loop_
_atom_site_aniso_label
_atom_site_aniso_U_11
_atom_site_aniso_U_22
_atom_site_aniso_U_33
_atom_site_aniso_U_12
_atom_site_aniso_U_13
_atom_site_aniso_U_23
Au .01884(11) .02046(12) .02080(11) .00260(8) .00323(8) .00341(7)
Br .0321(3) .0335(3) .0284(3) .0003(3) .0091(2) -.0031(2)
C11 .027(3) .017(3) .031(3) .007(2) .009(2) .003(2)
N12 .024(2) .020(2) .024(2) .007(2) .005(2) .0032(18)
C13 .028(3) .012(2) .026(3) .002(2) .007(2) .003(2)
C14 .030(3) .025(3) .030(3) .001(2) .005(2) .001(2)
C15 .043(4) .025(3) .026(3) .010(3) .014(3) .002(2)
C16 .036(3) .024(3) .041(3) .011(3) .023(3) .006(3)
C1 .020(3) .021(3) .043(3) .004(2) .007(2) .002(2)
N21 .014(2) .025(2) .028(2) .0053(18) .0015(18) .006(2)
C22 .014(2) .023(3) .028(3) .001(2) .005(2) .004(2)
N23 .021(2) .024(2) .025(2) .003(2) .0035(19) .0039(19)
C24 .027(3) .040(4) .023(3) .010(3) .006(2) .008(2)
C25 .035(3) .030(3) .033(3) .011(3) .016(3) .017(3)
C2 .024(3) .023(3) .030(3) .001(2) .003(2) .002(2)
C31 .027(3) .018(3) .027(3) .007(2) .009(2) .005(2)
N32 .023(2) .023(2) .021(2) .005(2) .0061(19) -.0000(18)
C33 .022(3) .017(3) .020(2) .003(2) .003(2) .004(2)
C34 .031(3) .023(3) .022(3) -.001(2) -.003(2) .002(2)
C35 .048(4) .019(3) .025(3) .010(3) .005(3) -.003(2)
C36 .038(3) .021(3) .031(3) .014(3) .016(3) .003(2)
C3 .023(3) .027(3) .032(3) .011(2) .009(2) .002(2)
N41 .021(2) .025(2) .020(2) .0071(19) .0072(18) .0029(18)
C42 .014(2) .022(3) .024(3) .000(2) .004(2) .000(2)
N43 .018(2) .024(2) .024(2) .0045(18) .0069(18) .0032(18)
C44 .024(3) .034(3) .025(3) .005(2) .006(2) .008(2)
C45 .030(3) .032(3) .025(3) .005(3) .011(2) .003(2)
C4 .025(3) .022(3) .022(3) -.003(2) .003(2) -.003(2)
O01 .076(4) .047(3) .053(3) .039(3) .035(3) .028(2)

loop_
_atom_type_symbol
_atom_type_description
_atom_type_oxidation_number
_atom_type_number_in_cell
_atom_type_scat_dispersion_real
_atom_type_scat_dispersion_imag
_atom_type_scat_source
C ? 0 40 .002 .002 'Int Tables Vol IV Tables 2.2B and 2.3.1'
H ? 0 40 0 0 'Int Tables Vol IV Tables 2.2B and 2.3.1'
Au ? 0 2 -2.688 8.798 'Int Tables Vol IV Tables 2.2B and 2.3.1'
Br ? 0 2 -.374 2.456 'Int Tables Vol IV Tables 2.2B and 2.3.1'
N ? 0 12 .004 .003 'Int Tables Vol IV Tables 2.2B and 2.3.1'
O ? 0 2 .008 .006 'Int Tables Vol IV Tables 2.2B and 2.3.1'

loop_
_diffrn_attenuator_code
_diffrn_attenuator_scale
? ?

loop_
_geom_angle_atom_site_label_1
_geom_angle_atom_site_label_2
_geom_angle_atom_site_label_3
_geom_angle_site_symmetry_1
_geom_angle_site_symmetry_2
_geom_angle_site_symmetry_3
_geom_angle
_geom_angle_publ_flag
C22 Au C42 . . '2 666' 175.7(2) ?
N12 C11 C16 . . . 123.0(5) ?
N12 C11 C1 . . . 117.9(5) ?
C16 C11 C1 . . . 119.0(6) ?
C11 N12 C13 . . . 117.4(5) ?
N12 C13 C14 . . . 123.2(6) ?
N12 C13 C4 . . . 117.6(5) ?
C14 C13 C4 . . . 119.2(5) ?
C13 C14 C15 . . . 119.2(5) ?
C13 C14 H14 . . . 120.1 ?
C15 C14 H14 . . . 120.7 ?
C14 C15 C16 . . . 117.8(5) ?
C14 C15 H15 . . . 121.7 ?
C16 C15 H15 . . . 120.5 ?
C11 C16 C15 . . . 119.5(6) ?
C11 C16 H16 . . . 120.1 ?
C15 C16 H16 . . . 120.5 ?
C11 C1 N21 . . . 114.3(5) ?
C11 C1 H1a . . . 109.1 ?
C11 C1 H1b . . . 109.0 ?
N21 C1 H1a . . . 108.4 ?
N21 C1 H1b . . . 108.0 ?
H1a C1 H1b . . . 107.8 ?
C1 N21 C22 . . . 124.7(5) ?
C1 N21 C25 . . . 124.3(5) ?
C22 N21 C25 . . . 111.0(5) ?
Au C22 N21 . . . 127.1(4) ?
Au C22 N23 . . . 127.9(4) ?
N21 C22 N23 . . . 104.7(5) ?
C22 N23 C24 . . . 110.5(5) ?
C22 N23 C2 . . . 125.2(5) ?
C24 N23 C2 . . . 124.3(5) ?
N23 C24 C25 . . . 107.5(5) ?
N23 C24 H24 . . . 125.8 ?
C25 C24 H24 . . . 126.7 ?
N21 C25 C24 . . . 106.3(5) ?
N21 C25 H25 . . . 126.2 ?
C24 C25 H25 . . . 127.5 ?
N23 C2 C33 . . . 112.3(5) ?
N23 C2 H2a . . . 109.1 ?
N23 C2 H2b . . . 108.3 ?
C33 C2 H2a . . . 109.5 ?
C33 C2 H2b . . . 109.0 ?
H2a C2 H2b . . . 108.5 ?
N32 C31 C36 . . . 123.4(5) ?
N32 C31 C3 . . . 115.8(5) ?
C36 C31 C3 . . . 120.7(6) ?
C31 N32 C33 . . . 117.7(5) ?
C2 C33 N32 . . . 116.0(4) ?
C2 C33 C34 . . . 121.1(4) ?
N32 C33 C34 . . . 122.9(5) ?
C33 C34 C35 . . . 118.8(5) ?
C33 C34 H34 . . . 120.4 ?
C35 C34 H34 . . . 120.8 ?
C34 C35 C36 . . . 118.9(5) ?
C34 C35 H35 . . . 120.9 ?
C36 C35 H35 . . . 120.2 ?
C31 C36 C35 . . . 118.4(6) ?
C31 C36 H36 . . . 120.5 ?
C35 C36 H36 . . . 121.1 ?
C31 C3 N41 . . . 111.8(5) ?
C31 C3 H3a . . . 109.7 ?
C31 C3 H3b . . . 109.1 ?
N41 C3 H3a . . . 109.4 ?
N41 C3 H3b . . . 109.0 ?
H3a C3 H3b . . . 107.9 ?
C3 N41 C42 . . . 124.7(5) ?
C3 N41 C45 . . . 125.1(4) ?
C42 N41 C45 . . . 110.3(5) ?
N41 C42 N43 . . . 104.5(5) ?
N41 C42 Au . . '2 666' 127.3(4) ?
N43 C42 Au . . '2 666' 128.0(4) ?
C42 N43 C44 . . . 111.8(5) ?
C42 N43 C4 . . . 124.7(5) ?
C44 N43 C4 . . . 123.5(5) ?
N43 C44 C45 . . . 105.7(5) ?
N43 C44 H44 . . . 126.9 ?
C45 C44 H44 . . . 127.5 ?
N41 C45 C44 . . . 107.8(5) ?
N41 C45 H45 . . . 125.9 ?
C44 C45 H45 . . . 126.3 ?
C13 C4 N43 . . . 112.8(4) ?
C13 C4 H4a . . . 109.5 ?
C13 C4 H4b . . . 109.1 ?
N43 C4 H4a . . . 108.5 ?
N43 C4 H4b . . . 108.7 ?
H4a C4 H4b . . . 108.0 ?
H01a O01 H01b . . . 110.0 ?

loop_
_geom_bond_atom_site_label_1
_geom_bond_atom_site_label_2
_geom_bond_site_symmetry_1
_geom_bond_site_symmetry_2
_geom_bond_distance
_geom_bond_publ_flag
Au C22 . . 2.029(6) ?
Au C42 . '2 666' 2.040(6) ?
C11 N12 . . 1.359(8) ?
C11 C16 . . 1.403(9) ?
C11 C1 . . 1.517(7) ?
N12 C13 . . 1.364(6) ?
C13 C14 . . 1.396(8) ?
C13 C4 . . 1.522(9) ?
C14 C15 . . 1.416(10) ?
C14 H14 . . .963 ?
C15 C16 . . 1.403(8) ?
C15 H15 . . .969 ?
C16 H16 . . .965 ?
C1 N21 . . 1.464(8) ?
C1 H1a . . .957 ?
C1 H1b . . .963 ?
N21 C22 . . 1.381(8) ?
N21 C25 . . 1.399(8) ?
C22 N23 . . 1.370(7) ?
N23 C24 . . 1.401(8) ?
N23 C2 . . 1.468(8) ?
C24 C25 . . 1.363(9) ?
C24 H24 . . .967 ?
C25 H25 . . .956 ?
C2 C33 . . 1.515(9) ?
C2 H2a . . .950 ?
C2 H2b . . .961 ?
C31 N32 . . 1.343(8) ?
C31 C36 . . 1.393(8) ?
C31 C3 . . 1.522(7) ?
N32 C33 . . 1.362(6) ?
C33 C34 . . 1.397(7) ?
C34 C35 . . 1.387(10) ?
C34 H34 . . .959 ?
C35 C36 . . 1.412(8) ?
C35 H35 . . .956 ?
C36 H36 . . .972 ?
C3 N41 . . 1.481(8) ?
C3 H3a . . .957 ?
C3 H3b . . .962 ?
N41 C42 . . 1.364(7) ?
N41 C45 . . 1.393(8) ?
C42 N43 . . 1.356(7) ?
N43 C44 . . 1.395(7) ?
N43 C4 . . 1.480(7) ?
C44 C45 . . 1.347(9) ?
C44 H44 . . .954 ?
C45 H45 . . .966 ?
C4 H4a . . .959 ?
C4 H4b . . .959 ?
O01 H01a . . .927 ?
O01 H01b . . .925 ?

loop_
_geom_hbond_atom_site_label_D
_geom_hbond_atom_site_label_H
_geom_hbond_atom_site_label_A
_geom_hbond_site_symmetry_D
_geom_hbond_site_symmetry_H
_geom_hbond_site_symmetry_A
_geom_hbond_distance_DH
_geom_hbond_distance_HA
_geom_hbond_distance_DA
_geom_hbond_angle_DHA
_geom_hbond_publ_flag
? ? ? ? ? ? ? ? ? ? ?

loop_
_geom_torsion_atom_site_label_1
_geom_torsion_atom_site_label_2
_geom_torsion_atom_site_label_3
_geom_torsion_atom_site_label_4
_geom_torsion_site_symmetry_1
_geom_torsion_site_symmetry_2
_geom_torsion_site_symmetry_3
_geom_torsion_site_symmetry_4
_geom_torsion
_geom_torsion_publ_flag
? ? ? ? ? ? ? ? ? ?
